data_7002249
loop_
_publ_author_name
'L\'opez-Torres, Elena'
'Mendiola, M. Antonia'

_publ_section_title
;
 Structural diversity of benzil bis(benzoylhydrazone): Mononuclear,
 binuclear and trinuclear complexes
;
_journal_issue 37
_journal_name_full 'Dalton Transactions'
_journal_page_first 7639
_journal_page_last 7647
_journal_paper_doi 10.1039/b908662e
_journal_year 2009
_chemical_formula_moiety 'C56 H40 N8 O4 Pb2'
_chemical_formula_sum 'C56 H40 N8 O4 Pb2'
_chemical_formula_weight 1303.34
_chemical_name_systematic
;
?
;
_space_group_IT_number 14
_symmetry_cell_setting monoclinic
_symmetry_space_group_name_Hall '-P 2ybc'
_symmetry_space_group_name_H-M 'P 1 21/c 1'
_atom_sites_solution_hydrogens geom
_atom_sites_solution_primary direct
_atom_sites_solution_secondary difmap
_audit_creation_method SHELXL-97
_cell_angle_alpha 90.00
_cell_angle_beta 96.231(11)
_cell_angle_gamma 90.00
_cell_formula_units_Z 4
_cell_length_a 18.544(6)
_cell_length_b 11.924(3)
_cell_length_c 20.901(6)
_cell_measurement_reflns_used 9933
_cell_measurement_temperature 100(2)
_cell_measurement_theta_max 26.38
_cell_measurement_theta_min 2.35
_cell_volume 4594(2)
_computing_cell_refinement 'Bruker SMART'
_computing_data_collection 'Bruker SMART'
_computing_data_reduction 'Bruker SAINT'
_computing_molecular_graphics 'Bruker SHELXTL'
_computing_publication_material 'Bruker SHELXTL'
_computing_structure_refinement 'SHELXL-97 (Sheldrick, 1997)'
_computing_structure_solution 'SHELXS-97 (Sheldrick, 1990)'
_diffrn_ambient_temperature 100(2)
_diffrn_measured_fraction_theta_full 0.999
_diffrn_measured_fraction_theta_max 0.999
_diffrn_measurement_device_type 'CCD area detector'
_diffrn_measurement_method 'phi and omega scans'
_diffrn_radiation_monochromator graphite
_diffrn_radiation_source 'fine-focus sealed tube'
_diffrn_radiation_type MoK\a
_diffrn_radiation_wavelength 0.71073
_diffrn_reflns_av_R_equivalents 0.0816
_diffrn_reflns_av_sigmaI/netI 0.0559
_diffrn_reflns_limit_h_max 22
_diffrn_reflns_limit_h_min -22
_diffrn_reflns_limit_k_max 14
_diffrn_reflns_limit_k_min -14
_diffrn_reflns_limit_l_max 25
_diffrn_reflns_limit_l_min -25
_diffrn_reflns_number 66588
_diffrn_reflns_theta_full 26.02
_diffrn_reflns_theta_max 26.02
_diffrn_reflns_theta_min 1.10
_exptl_absorpt_coefficient_mu 7.380
_exptl_absorpt_correction_T_max 0.7092
_exptl_absorpt_correction_T_min 0.4040
_exptl_absorpt_correction_type multi-scan
_exptl_crystal_colour orange
_exptl_crystal_density_diffrn 1.884
_exptl_crystal_density_method 'not measured'
_exptl_crystal_description prismatic
_exptl_crystal_F_000 2512
_exptl_crystal_size_max 0.15
_exptl_crystal_size_mid 0.10
_exptl_crystal_size_min 0.05
_refine_diff_density_max 1.626
_refine_diff_density_min -1.991
_refine_diff_density_rms 0.358
_refine_ls_extinction_method none
_refine_ls_goodness_of_fit_ref 1.103
_refine_ls_hydrogen_treatment constr
_refine_ls_matrix_type full
_refine_ls_number_parameters 631
_refine_ls_number_reflns 9040
_refine_ls_number_restraints 0
_refine_ls_restrained_S_all 1.103
_refine_ls_R_factor_all 0.0690
_refine_ls_R_factor_gt 0.0349
_refine_ls_shift/su_max 0.001
_refine_ls_shift/su_mean 0.000
_refine_ls_structure_factor_coef Fsqd
_refine_ls_weighting_details 'calc w=1/[\s^2^(Fo^2^)+(0.0491P)^2^+2.2043P] where P=(Fo^2^+2Fc^2^)/3'
_refine_ls_weighting_scheme calc
_refine_ls_wR_factor_gt 0.0810
_refine_ls_wR_factor_ref 0.0990
_reflns_number_gt 6465
_reflns_number_total 9040
_reflns_threshold_expression >2sigma(I)
_cod_data_source_file b908662e.txt
_cod_data_source_block datos_0m
_cod_depositor_comments
;
The following automatic conversions were performed:
'_symmetry_cell_setting' value 'Monoclinic' changed to 'monoclinic'
according to '/home/saulius/struct/CIF-dictionaries/cif_core.dic'
dictionary named 'cif_core.dic' version 2.4.1 from 2010-06-29.

Automatic conversion script
Id: cif_fix_enum 1527 2010-12-29 10:47:43Z saulius 
;
_cod_original_sg_symbol_H-M P2(1)/c
_cod_database_code 7002249

loop_
_symmetry_equiv_pos_as_xyz
'x, y, z'
'-x, y+1/2, -z+1/2'
'-x, -y, -z'
'x, -y-1/2, z-1/2'

loop_
_atom_site_label
_atom_site_type_symbol
_atom_site_fract_x
_atom_site_fract_y
_atom_site_fract_z
_atom_site_U_iso_or_equiv
_atom_site_adp_type
_atom_site_occupancy
_atom_site_symmetry_multiplicity
_atom_site_calc_flag
_atom_site_refinement_flags
_atom_site_disorder_assembly
_atom_site_disorder_group
Pb1 Pb 0.681681(14) -0.07932(2) 0.186214(12) 0.02199(9) Uani 1 1 d . . .
Pb2 Pb 0.540760(15) 0.16863(3) 0.189499(13) 0.02470(9) Uani 1 1 d . . .
C1 C 0.8467(4) -0.0940(6) 0.1443(3) 0.0214(16) Uani 1 1 d . . .
C2 C 0.8197(4) -0.0310(6) 0.3003(3) 0.0213(16) Uani 1 1 d . . .
C3 C 0.7543(4) -0.0255(6) 0.3367(3) 0.0213(16) Uani 1 1 d . . .
C4 C 0.5690(4) -0.0304(6) 0.3015(4) 0.0256(17) Uani 1 1 d . . .
C5 C 0.7185(4) 0.1993(6) 0.2242(3) 0.0265(17) Uani 1 1 d . . .
C6 C 0.5991(4) 0.2680(6) 0.3335(3) 0.0207(15) Uani 1 1 d . . .
C7 C 0.5204(4) 0.2609(6) 0.3347(3) 0.0230(16) Uani 1 1 d . . .
C8 C 0.3753(4) 0.1726(6) 0.2265(3) 0.0203(15) Uani 1 1 d . . .
C11 C 0.9106(4) -0.1076(6) 0.1062(3) 0.0247(17) Uani 1 1 d . . .
C12 C 0.8998(4) -0.1544(7) 0.0452(3) 0.0308(18) Uani 1 1 d . . .
H12 H 0.8523 -0.1747 0.0273 0.037 Uiso 1 1 calc R . .
C13 C 0.9590(5) -0.1719(7) 0.0101(4) 0.037(2) Uani 1 1 d . . .
H13 H 0.9523 -0.2073 -0.0308 0.044 Uiso 1 1 calc R . .
C14 C 1.0276(5) -0.1370(7) 0.0356(4) 0.037(2) Uani 1 1 d . . .
H14 H 1.0678 -0.1474 0.0116 0.044 Uiso 1 1 calc R . .
C15 C 1.0376(4) -0.0889(7) 0.0938(4) 0.038(2) Uani 1 1 d . . .
H15 H 1.0848 -0.0654 0.1108 0.046 Uiso 1 1 calc R . .
C16 C 0.9791(4) -0.0731(7) 0.1297(4) 0.0315(18) Uani 1 1 d . . .
H16 H 0.9867 -0.0381 0.1708 0.038 Uiso 1 1 calc R . .
C21 C 0.8927(4) -0.0068(6) 0.3339(3) 0.0213(16) Uani 1 1 d . . .
C22 C 0.9331(4) 0.0801(6) 0.3129(4) 0.0272(17) Uani 1 1 d . . .
H22 H 0.9157 0.1191 0.2747 0.033 Uiso 1 1 calc R . .
C23 C 0.9989(4) 0.1120(7) 0.3466(4) 0.0327(19) Uani 1 1 d . . .
H23 H 1.0252 0.1738 0.3323 0.039 Uiso 1 1 calc R . .
C24 C 1.0253(4) 0.0531(7) 0.4008(4) 0.036(2) Uani 1 1 d . . .
H24 H 1.0700 0.0745 0.4241 0.043 Uiso 1 1 calc R . .
C25 C 0.9875(4) -0.0360(7) 0.4212(4) 0.0308(19) Uani 1 1 d . . .
H25 H 1.0071 -0.0787 0.4573 0.037 Uiso 1 1 calc R . .
C26 C 0.9205(4) -0.0640(6) 0.3889(3) 0.0248(17) Uani 1 1 d . . .
H26 H 0.8932 -0.1233 0.4048 0.030 Uiso 1 1 calc R . .
C31 C 0.7650(4) -0.0001(6) 0.4070(3) 0.0231(16) Uani 1 1 d . . .
C32 C 0.7947(4) 0.1015(7) 0.4284(4) 0.035(2) Uani 1 1 d . . .
H32 H 0.8044 0.1578 0.3983 0.043 Uiso 1 1 calc R . .
C33 C 0.8103(4) 0.1210(8) 0.4940(4) 0.040(2) Uani 1 1 d . . .
H33 H 0.8304 0.1909 0.5085 0.049 Uiso 1 1 calc R . .
C34 C 0.7972(4) 0.0409(8) 0.5377(4) 0.042(2) Uani 1 1 d . . .
H34 H 0.8102 0.0535 0.5823 0.051 Uiso 1 1 calc R . .
C35 C 0.7650(4) -0.0583(8) 0.5168(4) 0.039(2) Uani 1 1 d . . .
H35 H 0.7535 -0.1133 0.5470 0.047 Uiso 1 1 calc R . .
C36 C 0.7495(4) -0.0769(7) 0.4521(3) 0.0323(19) Uani 1 1 d . . .
H36 H 0.7274 -0.1458 0.4380 0.039 Uiso 1 1 calc R . .
C41 C 0.5034(4) -0.0492(6) 0.3380(3) 0.0237(16) Uani 1 1 d . . .
C42 C 0.5118(4) -0.0688(7) 0.4038(4) 0.035(2) Uani 1 1 d . . .
H42 H 0.5589 -0.0696 0.4269 0.042 Uiso 1 1 calc R . .
C43 C 0.4510(4) -0.0873(7) 0.4357(4) 0.037(2) Uani 1 1 d . . .
H43 H 0.4565 -0.1001 0.4808 0.044 Uiso 1 1 calc R . .
C44 C 0.3824(4) -0.0869(7) 0.4021(4) 0.035(2) Uani 1 1 d . . .
H44 H 0.3409 -0.0996 0.4241 0.042 Uiso 1 1 calc R . .
C45 C 0.3742(4) -0.0682(6) 0.3362(4) 0.0277(18) Uani 1 1 d . . .
H45 H 0.3272 -0.0687 0.3131 0.033 Uiso 1 1 calc R . .
C46 C 0.4344(4) -0.0486(6) 0.3041(4) 0.0309(19) Uani 1 1 d . . .
H46 H 0.4287 -0.0348 0.2591 0.037 Uiso 1 1 calc R . .
C51 C 0.7924(4) 0.2364(6) 0.2084(3) 0.0242(17) Uani 1 1 d . . .
C56 C 0.8241(4) 0.1825(7) 0.1596(4) 0.0317(18) Uani 1 1 d . . .
H56 H 0.7987 0.1240 0.1360 0.038 Uiso 1 1 calc R . .
C55 C 0.8925(4) 0.2134(7) 0.1451(4) 0.036(2) Uani 1 1 d . . .
H55 H 0.9140 0.1764 0.1116 0.043 Uiso 1 1 calc R . .
C54 C 0.9282(5) 0.2962(8) 0.1787(4) 0.043(2) Uani 1 1 d . . .
H54 H 0.9758 0.3156 0.1697 0.052 Uiso 1 1 calc R . .
C53 C 0.8970(4) 0.3530(7) 0.2257(4) 0.039(2) Uani 1 1 d . . .
H53 H 0.9219 0.4139 0.2476 0.047 Uiso 1 1 calc R . .
C52 C 0.8292(4) 0.3215(7) 0.2413(4) 0.0354(19) Uani 1 1 d . . .
H52 H 0.8083 0.3590 0.2749 0.042 Uiso 1 1 calc R . .
C61 C 0.6463(4) 0.3153(6) 0.3900(3) 0.0222(16) Uani 1 1 d . . .
C66 C 0.6963(4) 0.3996(6) 0.3819(3) 0.0263(17) Uani 1 1 d . . .
H66 H 0.7008 0.4280 0.3401 0.032 Uiso 1 1 calc R . .
C65 C 0.7399(4) 0.4426(7) 0.4351(4) 0.0335(19) Uani 1 1 d . . .
H65 H 0.7751 0.4983 0.4287 0.040 Uiso 1 1 calc R . .
C64 C 0.7329(4) 0.4057(7) 0.4960(4) 0.035(2) Uani 1 1 d . . .
H64 H 0.7623 0.4366 0.5317 0.042 Uiso 1 1 calc R . .
C63 C 0.6813(4) 0.3210(7) 0.5054(4) 0.0330(19) Uani 1 1 d . . .
H63 H 0.6753 0.2951 0.5474 0.040 Uiso 1 1 calc R . .
C62 C 0.6394(4) 0.2764(6) 0.4517(4) 0.0281(17) Uani 1 1 d . . .
H62 H 0.6057 0.2183 0.4575 0.034 Uiso 1 1 calc R . .
C71 C 0.4817(4) 0.3036(6) 0.3886(3) 0.0260(17) Uani 1 1 d . . .
C72 C 0.4848(4) 0.4164(7) 0.4052(4) 0.0334(19) Uani 1 1 d . . .
H72 H 0.5163 0.4649 0.3852 0.040 Uiso 1 1 calc R . .
C73 C 0.4434(5) 0.4592(8) 0.4498(4) 0.045(2) Uani 1 1 d . . .
H73 H 0.4443 0.5371 0.4596 0.054 Uiso 1 1 calc R . .
C74 C 0.3988(5) 0.3845(10) 0.4814(4) 0.055(3) Uani 1 1 d . . .
H74 H 0.3690 0.4120 0.5121 0.066 Uiso 1 1 calc R . .
C75 C 0.3993(5) 0.2727(8) 0.4669(4) 0.042(2) Uani 1 1 d . . .
H75 H 0.3726 0.2221 0.4903 0.051 Uiso 1 1 calc R . .
C76 C 0.4374(4) 0.2324(7) 0.4197(4) 0.034(2) Uani 1 1 d . . .
H76 H 0.4336 0.1555 0.4079 0.041 Uiso 1 1 calc R . .
C81 C 0.2930(4) 0.1701(6) 0.2235(4) 0.0266(17) Uani 1 1 d . . .
C82 C 0.2588(4) 0.1648(7) 0.2802(4) 0.0326(19) Uani 1 1 d . . .
H82 H 0.2871 0.1662 0.3209 0.039 Uiso 1 1 calc R . .
C83 C 0.1838(4) 0.1574(7) 0.2772(5) 0.041(2) Uani 1 1 d . . .
H83 H 0.1608 0.1511 0.3155 0.049 Uiso 1 1 calc R . .
C84 C 0.1434(5) 0.1591(7) 0.2184(4) 0.040(2) Uani 1 1 d . . .
H84 H 0.0920 0.1575 0.2161 0.048 Uiso 1 1 calc R . .
C85 C 0.1761(5) 0.1632(7) 0.1631(5) 0.046(2) Uani 1 1 d . . .
H85 H 0.1473 0.1638 0.1226 0.055 Uiso 1 1 calc R . .
C86 C 0.2517(4) 0.1666(6) 0.1655(4) 0.0315(18) Uani 1 1 d . . .
H86 H 0.2742 0.1665 0.1268 0.038 Uiso 1 1 calc R . .
N1 N 0.8669(3) -0.0698(5) 0.2067(3) 0.0206(13) Uani 1 1 d . . .
N2 N 0.8073(3) -0.0569(5) 0.2400(3) 0.0199(13) Uani 1 1 d . . .
N3 N 0.6910(3) -0.0441(5) 0.3043(3) 0.0248(14) Uani 1 1 d . . .
N4 N 0.6324(3) -0.0458(5) 0.3388(3) 0.0268(15) Uani 1 1 d . . .
N5 N 0.6976(3) 0.2475(5) 0.2759(3) 0.0273(14) Uani 1 1 d . . .
N6 N 0.6245(3) 0.2323(5) 0.2820(3) 0.0211(13) Uani 1 1 d . . .
N7 N 0.4815(3) 0.2214(5) 0.2824(3) 0.0254(14) Uani 1 1 d . . .
N8 N 0.4066(3) 0.2212(5) 0.2799(3) 0.0264(14) Uani 1 1 d . . .
O1 O 0.7829(3) -0.1028(5) 0.1162(2) 0.0311(13) Uani 1 1 d . . .
O2 O 0.5602(2) -0.0074(4) 0.2406(2) 0.0238(11) Uani 1 1 d . . .
O3 O 0.6803(2) 0.1286(4) 0.1855(2) 0.0228(11) Uani 1 1 d . . .
O4 O 0.4058(3) 0.1320(5) 0.1815(2) 0.0325(13) Uani 1 1 d . . .

loop_
_atom_site_aniso_label
_atom_site_aniso_U_11
_atom_site_aniso_U_22
_atom_site_aniso_U_33
_atom_site_aniso_U_23
_atom_site_aniso_U_13
_atom_site_aniso_U_12
Pb1 0.01640(14) 0.02630(17) 0.02317(14) -0.00116(12) 0.00176(10) -0.00127(12)
Pb2 0.01934(15) 0.03227(18) 0.02227(14) -0.00121(12) 0.00128(11) 0.00221(13)
C1 0.020(4) 0.021(4) 0.025(4) 0.005(3) 0.007(3) 0.000(3)
C2 0.017(4) 0.023(4) 0.026(4) 0.001(3) 0.008(3) 0.003(3)
C3 0.021(4) 0.023(4) 0.020(4) 0.005(3) 0.002(3) 0.001(3)
C4 0.017(4) 0.028(4) 0.033(4) -0.007(3) 0.006(3) -0.006(3)
C5 0.024(4) 0.029(5) 0.026(4) 0.003(3) 0.001(3) 0.002(3)
C6 0.019(4) 0.014(4) 0.028(4) 0.003(3) 0.004(3) 0.002(3)
C7 0.019(4) 0.026(4) 0.024(4) 0.005(3) 0.003(3) 0.002(3)
C8 0.012(3) 0.025(4) 0.023(4) 0.002(3) -0.001(3) 0.000(3)
C11 0.025(4) 0.022(4) 0.029(4) 0.000(3) 0.011(3) 0.004(3)
C12 0.027(4) 0.042(5) 0.024(4) 0.006(3) 0.004(3) 0.004(4)
C13 0.045(5) 0.044(5) 0.024(4) -0.003(4) 0.016(4) 0.016(4)
C14 0.032(5) 0.044(5) 0.037(5) 0.001(4) 0.015(4) 0.006(4)
C15 0.024(4) 0.055(6) 0.035(5) 0.005(4) 0.008(4) 0.003(4)
C16 0.023(4) 0.035(5) 0.037(4) -0.005(4) 0.002(3) 0.000(4)
C21 0.015(4) 0.027(4) 0.024(4) -0.005(3) 0.008(3) 0.002(3)
C22 0.016(4) 0.033(5) 0.033(4) 0.003(3) 0.001(3) 0.006(3)
C23 0.019(4) 0.033(5) 0.048(5) -0.006(4) 0.009(4) 0.002(4)
C24 0.012(4) 0.050(6) 0.045(5) -0.016(4) -0.001(3) 0.005(4)
C25 0.023(4) 0.044(5) 0.025(4) -0.004(4) -0.003(3) 0.009(4)
C26 0.025(4) 0.030(4) 0.021(4) -0.002(3) 0.007(3) 0.004(3)
C31 0.014(4) 0.034(5) 0.021(4) -0.003(3) 0.005(3) 0.002(3)
C32 0.029(5) 0.034(5) 0.043(5) -0.008(4) 0.001(4) 0.014(4)
C33 0.019(4) 0.052(6) 0.049(5) -0.026(5) -0.002(4) 0.007(4)
C34 0.023(5) 0.076(7) 0.029(4) -0.004(5) 0.006(4) 0.017(5)
C35 0.028(5) 0.061(6) 0.029(4) 0.007(4) 0.007(4) 0.000(4)
C36 0.023(4) 0.048(5) 0.026(4) -0.002(4) 0.005(3) -0.006(4)
C41 0.022(4) 0.026(4) 0.023(4) 0.000(3) 0.002(3) -0.002(3)
C42 0.028(5) 0.042(5) 0.037(5) 0.005(4) 0.009(4) 0.000(4)
C43 0.032(5) 0.053(6) 0.029(4) 0.005(4) 0.015(4) 0.004(4)
C44 0.027(4) 0.034(5) 0.048(5) 0.007(4) 0.019(4) -0.003(4)
C45 0.018(4) 0.016(4) 0.050(5) -0.002(3) 0.006(3) 0.001(3)
C46 0.019(4) 0.028(5) 0.047(5) 0.004(4) 0.007(4) -0.002(3)
C51 0.021(4) 0.032(5) 0.021(4) 0.008(3) 0.005(3) 0.006(3)
C56 0.030(4) 0.029(5) 0.036(4) 0.002(4) 0.001(4) 0.003(4)
C55 0.033(5) 0.046(5) 0.031(4) 0.015(4) 0.011(4) 0.004(4)
C54 0.024(5) 0.060(6) 0.047(5) 0.026(5) 0.006(4) -0.012(4)
C53 0.029(5) 0.042(5) 0.047(5) 0.003(4) 0.004(4) -0.014(4)
C52 0.029(5) 0.039(5) 0.038(5) -0.005(4) 0.006(4) -0.001(4)
C61 0.012(4) 0.028(4) 0.026(4) -0.006(3) -0.002(3) 0.002(3)
C66 0.027(4) 0.029(4) 0.024(4) 0.002(3) 0.007(3) 0.000(3)
C65 0.028(5) 0.034(5) 0.037(5) -0.005(4) 0.000(4) -0.004(4)
C64 0.028(4) 0.043(5) 0.031(4) -0.009(4) -0.007(3) 0.005(4)
C63 0.032(5) 0.039(5) 0.027(4) 0.008(4) -0.002(3) 0.015(4)
C62 0.021(4) 0.027(4) 0.037(4) -0.001(3) 0.005(3) 0.001(3)
C71 0.022(4) 0.030(5) 0.026(4) 0.002(3) 0.001(3) 0.008(3)
C72 0.028(4) 0.039(5) 0.032(4) -0.004(4) -0.001(3) 0.010(4)
C73 0.031(5) 0.059(6) 0.046(5) -0.016(5) 0.004(4) 0.011(5)
C74 0.030(5) 0.098(9) 0.036(5) -0.015(5) 0.001(4) 0.022(5)
C75 0.035(5) 0.057(6) 0.035(5) 0.008(4) 0.005(4) 0.009(5)
C76 0.025(4) 0.046(5) 0.031(4) 0.005(4) 0.002(3) 0.010(4)
C81 0.023(4) 0.020(4) 0.036(4) 0.004(3) -0.003(3) 0.003(3)
C82 0.028(4) 0.034(5) 0.036(4) 0.001(4) 0.004(3) 0.000(4)
C83 0.027(5) 0.034(5) 0.064(6) -0.006(4) 0.011(4) -0.005(4)
C84 0.030(5) 0.032(5) 0.059(6) -0.002(4) 0.006(4) 0.005(4)
C85 0.032(5) 0.039(6) 0.062(6) -0.006(5) -0.018(4) 0.000(4)
C86 0.026(4) 0.024(4) 0.044(5) -0.005(4) 0.001(4) 0.003(4)
N1 0.017(3) 0.027(3) 0.019(3) 0.001(3) 0.007(2) 0.000(3)
N2 0.016(3) 0.028(4) 0.016(3) 0.003(2) 0.002(2) 0.000(3)
N3 0.017(3) 0.034(4) 0.024(3) 0.001(3) 0.006(3) -0.003(3)
N4 0.016(3) 0.041(4) 0.025(3) -0.003(3) 0.009(3) -0.001(3)
N5 0.016(3) 0.036(4) 0.030(3) 0.000(3) 0.005(3) -0.002(3)
N6 0.017(3) 0.026(3) 0.021(3) -0.005(3) 0.006(2) -0.003(3)
N7 0.012(3) 0.034(4) 0.031(3) -0.004(3) 0.004(3) 0.001(3)
N8 0.020(3) 0.030(4) 0.030(3) 0.000(3) 0.005(3) -0.002(3)
O1 0.017(3) 0.055(4) 0.021(3) 0.000(2) 0.000(2) 0.002(3)
O2 0.020(3) 0.032(3) 0.021(3) -0.001(2) 0.007(2) -0.002(2)
O3 0.019(3) 0.030(3) 0.019(2) -0.003(2) 0.002(2) -0.007(2)
O4 0.023(3) 0.046(3) 0.027(3) -0.009(3) -0.001(2) -0.004(3)

loop_
_atom_type_symbol
_atom_type_description
_atom_type_scat_dispersion_real
_atom_type_scat_dispersion_imag
_atom_type_scat_source
C C 0.0033 0.0016 'International Tables Vol C Tables 4.2.6.8 and 6.1.1.4'
H H 0.0000 0.0000 'International Tables Vol C Tables 4.2.6.8 and 6.1.1.4'
N N 0.0061 0.0033 'International Tables Vol C Tables 4.2.6.8 and 6.1.1.4'
O O 0.0106 0.0060 'International Tables Vol C Tables 4.2.6.8 and 6.1.1.4'
Pb Pb -3.3944 10.1111 'International Tables Vol C Tables 4.2.6.8 and 6.1.1.4'

loop_
_geom_angle_atom_site_label_1
_geom_angle_atom_site_label_2
_geom_angle_atom_site_label_3
_geom_angle
_geom_angle_site_symmetry_1
_geom_angle_site_symmetry_3
_geom_angle_publ_flag
O3 Pb1 N2 84.46(17) . . ?
O3 Pb1 N3 80.61(17) . . ?
N2 Pb1 N3 64.76(18) . . ?
O3 Pb1 O1 96.63(16) . . ?
N2 Pb1 O1 63.52(17) . . ?
N3 Pb1 O1 128.22(17) . . ?
O3 Pb1 O2 71.61(14) . . ?
N2 Pb1 O2 123.04(16) . . ?
N3 Pb1 O2 60.85(16) . . ?
O1 Pb1 O2 164.72(15) . . ?
O2 Pb2 N7 85.91(18) . . ?
O2 Pb2 N6 82.38(18) . . ?
N7 Pb2 N6 65.95(19) . . ?
O2 Pb2 O4 88.71(17) . . ?
N7 Pb2 O4 64.21(18) . . ?
N6 Pb2 O4 129.82(17) . . ?
O2 Pb2 O3 75.65(15) . . ?
N7 Pb2 O3 127.24(17) . . ?
N6 Pb2 O3 62.89(16) . . ?
O4 Pb2 O3 158.86(17) . . ?
O1 C1 N1 127.9(6) . . ?
O1 C1 C11 119.7(6) . . ?
N1 C1 C11 112.4(6) . . ?
N2 C2 C21 124.3(6) . . ?
N2 C2 C3 115.8(6) . . ?
C21 C2 C3 119.8(6) . . ?
N3 C3 C31 123.9(6) . . ?
N3 C3 C2 117.4(6) . . ?
C31 C3 C2 118.7(6) . . ?
O2 C4 N4 127.3(6) . . ?
O2 C4 C41 120.1(6) . . ?
N4 C4 C41 112.5(6) . . ?
O3 C5 N5 126.6(7) . . ?
O3 C5 C51 119.5(6) . . ?
N5 C5 C51 113.9(6) . . ?
N6 C6 C7 116.7(6) . . ?
N6 C6 C61 122.9(6) . . ?
C7 C6 C61 120.3(6) . . ?
N7 C7 C6 117.4(6) . . ?
N7 C7 C71 118.7(6) . . ?
C6 C7 C71 123.7(6) . . ?
O4 C8 N8 127.6(6) . . ?
O4 C8 C81 119.8(6) . . ?
N8 C8 C81 112.7(6) . . ?
C16 C11 C12 119.1(7) . . ?
C16 C11 C1 121.8(7) . . ?
C12 C11 C1 119.0(7) . . ?
C11 C12 C13 119.9(8) . . ?
C14 C13 C12 119.5(7) . . ?
C15 C14 C13 120.5(7) . . ?
C14 C15 C16 120.4(8) . . ?
C11 C16 C15 120.5(7) . . ?
C22 C21 C26 117.9(7) . . ?
C22 C21 C2 119.7(6) . . ?
C26 C21 C2 122.3(6) . . ?
C21 C22 C23 121.4(7) . . ?
C24 C23 C22 119.3(8) . . ?
C25 C24 C23 120.3(7) . . ?
C24 C25 C26 119.9(7) . . ?
C21 C26 C25 121.0(7) . . ?
C36 C31 C32 118.0(7) . . ?
C36 C31 C3 121.8(7) . . ?
C32 C31 C3 120.1(7) . . ?
C31 C32 C33 119.8(8) . . ?
C34 C33 C32 120.7(8) . . ?
C33 C34 C35 119.7(8) . . ?
C36 C35 C34 119.3(8) . . ?
C31 C36 C35 122.3(8) . . ?
C42 C41 C46 120.2(7) . . ?
C42 C41 C4 120.8(7) . . ?
C46 C41 C4 119.0(6) . . ?
C41 C42 C43 119.5(8) . . ?
C44 C43 C42 120.4(8) . . ?
C43 C44 C45 120.0(7) . . ?
C46 C45 C44 120.2(8) . . ?
C45 C46 C41 119.8(8) . . ?
C52 C51 C56 119.0(7) . . ?
C52 C51 C5 121.6(7) . . ?
C56 C51 C5 119.4(7) . . ?
C55 C56 C51 120.5(8) . . ?
C54 C55 C56 119.5(8) . . ?
C55 C54 C53 121.0(8) . . ?
C54 C53 C52 119.9(8) . . ?
C51 C52 C53 120.0(8) . . ?
C62 C61 C66 119.0(6) . . ?
C62 C61 C6 120.0(7) . . ?
C66 C61 C6 121.0(6) . . ?
C61 C66 C65 120.3(7) . . ?
C64 C65 C66 121.1(8) . . ?
C65 C64 C63 119.4(7) . . ?
C62 C63 C64 118.9(7) . . ?
C61 C62 C63 121.2(7) . . ?
C72 C71 C76 119.1(7) . . ?
C72 C71 C7 120.6(7) . . ?
C76 C71 C7 120.1(7) . . ?
C73 C72 C71 121.3(8) . . ?
C72 C73 C74 118.6(9) . . ?
C75 C74 C73 119.3(8) . . ?
C76 C75 C74 121.4(9) . . ?
C75 C76 C71 120.1(8) . . ?
C86 C81 C82 119.1(7) . . ?
C86 C81 C8 120.1(7) . . ?
C82 C81 C8 120.7(7) . . ?
C83 C82 C81 120.4(8) . . ?
C84 C83 C82 119.2(8) . . ?
C85 C84 C83 120.8(8) . . ?
C84 C85 C86 120.5(8) . . ?
C81 C86 C85 119.8(8) . . ?
C1 N1 N2 111.0(5) . . ?
C2 N2 N1 116.9(6) . . ?
C2 N2 Pb1 121.6(4) . . ?
N1 N2 Pb1 121.5(4) . . ?
C3 N3 N4 116.8(6) . . ?
C3 N3 Pb1 120.1(4) . . ?
N4 N3 Pb1 123.1(4) . . ?
C4 N4 N3 112.7(6) . . ?
C5 N5 N6 113.2(6) . . ?
C6 N6 N5 118.8(6) . . ?
C6 N6 Pb2 119.9(5) . . ?
N5 N6 Pb2 120.5(4) . . ?
C7 N7 N8 119.0(6) . . ?
C7 N7 Pb2 120.0(4) . . ?
N8 N7 Pb2 120.8(4) . . ?
C8 N8 N7 112.1(6) . . ?
C1 O1 Pb1 116.1(4) . . ?
C4 O2 Pb2 128.9(4) . . ?
C4 O2 Pb1 108.4(4) . . ?
Pb2 O2 Pb1 100.40(15) . . ?
C5 O3 Pb1 129.1(4) . . ?
C5 O3 Pb2 109.1(4) . . ?
Pb1 O3 Pb2 100.94(16) . . ?
C8 O4 Pb2 114.1(4) . . ?

loop_
_geom_bond_atom_site_label_1
_geom_bond_atom_site_label_2
_geom_bond_distance
_geom_bond_site_symmetry_2
_geom_bond_publ_flag
Pb1 O3 2.479(5) . ?
Pb1 N2 2.489(6) . ?
Pb1 N3 2.492(6) . ?
Pb1 O1 2.518(5) . ?
Pb1 O2 2.767(5) . ?
Pb2 O2 2.365(5) . ?
Pb2 N7 2.417(6) . ?
Pb2 N6 2.465(6) . ?
Pb2 O4 2.528(5) . ?
Pb2 O3 2.642(5) . ?
C1 O1 1.266(8) . ?
C1 N1 1.349(9) . ?
C1 C11 1.507(9) . ?
C2 N2 1.293(8) . ?
C2 C21 1.484(10) . ?
C2 C3 1.501(9) . ?
C3 N3 1.309(9) . ?
C3 C31 1.493(9) . ?
C4 O2 1.295(8) . ?
C4 N4 1.350(9) . ?
C4 C41 1.522(10) . ?
C5 O3 1.319(9) . ?
C5 N5 1.319(9) . ?
C5 C51 1.511(10) . ?
C6 N6 1.294(8) . ?
C6 C7 1.464(10) . ?
C6 C61 1.502(9) . ?
C7 N7 1.329(9) . ?
C7 C71 1.489(10) . ?
C8 O4 1.247(8) . ?
C8 N8 1.333(9) . ?
C8 C81 1.522(10) . ?
C11 C16 1.374(10) . ?
C11 C12 1.386(10) . ?
C12 C13 1.400(10) . ?
C13 C14 1.389(11) . ?
C14 C15 1.339(11) . ?
C15 C16 1.398(10) . ?
C21 C22 1.377(10) . ?
C21 C26 1.388(10) . ?
C22 C23 1.393(10) . ?
C23 C24 1.378(11) . ?
C24 C25 1.366(11) . ?
C25 C26 1.389(10) . ?
C31 C36 1.366(10) . ?
C31 C32 1.385(11) . ?
C32 C33 1.390(11) . ?
C33 C34 1.361(12) . ?
C34 C35 1.374(12) . ?
C35 C36 1.371(10) . ?
C41 C42 1.386(10) . ?
C41 C46 1.394(10) . ?
C42 C43 1.389(10) . ?
C43 C44 1.385(11) . ?
C44 C45 1.386(11) . ?
C45 C46 1.383(10) . ?
C51 C52 1.366(11) . ?
C51 C56 1.390(10) . ?
C56 C55 1.386(11) . ?
C55 C54 1.343(12) . ?
C54 C53 1.374(12) . ?
C53 C52 1.384(11) . ?
C61 C62 1.388(10) . ?
C61 C66 1.390(10) . ?
C66 C65 1.399(10) . ?
C65 C64 1.366(11) . ?
C64 C63 1.419(11) . ?
C63 C62 1.399(10) . ?
C71 C72 1.389(11) . ?
C71 C76 1.391(11) . ?
C72 C73 1.370(11) . ?
C73 C74 1.425(13) . ?
C74 C75 1.366(13) . ?
C75 C76 1.363(11) . ?
C81 C86 1.363(10) . ?
C81 C82 1.404(10) . ?
C82 C83 1.388(11) . ?
C83 C84 1.367(12) . ?
C84 C85 1.363(12) . ?
C85 C86 1.397(11) . ?
N1 N2 1.378(7) . ?
N3 N4 1.367(8) . ?
N5 N6 1.387(8) . ?
N7 N8 1.384(8) . ?
